data_7008965
loop_
_publ_author_name
'Sasaki, Miwa'
'Manseki, Kazuhiro'
'Horiuchi, Hiroaki'
'Kumagai, Motoko'
'Sakamoto, Masatomi'
'Sakiyama, Hiroshi'
'Nishida, Yuzo'
'Sakai, Masahiro'
'Sadaoka, Yoshihiko'
'Ohba, Masaaki'
'\=Okawa, Hisashi'

_publ_section_title
;
 Synthesis, structure, and magnetic properties of discrete d--f
 heterodinuclear complexes designed from tetrahedrally distorted
 [Cu(salabza)]
 (H2salabza&#x2005;=&#x2005;N,N&#x200A;'-bis(salicylidene)-2-aminobenzylamine)
 and [Ln(hfac)3]
 (Hhfac&#x2005;=&#x2005;1,1,1,5,5,5-hexafluoroacetylacetone,
 Ln&#x2005;=&#x2005;Gd or Lu)
;
_journal_issue 3
_journal_name_full 'Journal of the Chemical Society, Dalton Transactions'
_journal_page_first 259
_journal_paper_doi 10.1039/a907423f
_journal_year 2000
_chemical_formula_moiety 'C21 H16 Cu N2 O2 '
_chemical_formula_sum 'C21 H16 Cu N2 O2'
_chemical_formula_weight 391.92
_space_group_IT_number 14
_symmetry_cell_setting monoclinic
_symmetry_Int_Tables_number 14
_symmetry_space_group_name_Hall '-P 2ybc'
_symmetry_space_group_name_H-M 'P 1 21/c 1'
_audit_creation_date 'Sun Oct 31 17:48:41 1999'
_audit_creation_method 'from TEXRAY.INF file'
_cell_angle_alpha 90
_cell_angle_beta 98.86(1)
_cell_angle_gamma 90
_cell_formula_units_Z 4
_cell_length_a 11.516(2)
_cell_length_b 8.972(2)
_cell_length_c 16.562(2)
_cell_measurement_reflns_used 24
_cell_measurement_temperature 296.2
_cell_measurement_theta_max 15.0
_cell_measurement_theta_min 13.8
_cell_volume 1690.8(5)
_computing_cell_refinement 'MSC/AFC Diffractometer Control'
_computing_data_collection 'MSC/AFC Diffractometer Control'
_computing_data_reduction teXsan
_computing_publication_material teXsan
_computing_structure_refinement teXsan
_diffrn_ambient_temperature 296.2
_diffrn_measurement_device_type 'Rigaku AFC5S'
_diffrn_measurement_method \w-2\q
_diffrn_orient_matrix_UB_11 0.08351
_diffrn_orient_matrix_UB_12 0.03437
_diffrn_orient_matrix_UB_13 0.00631
_diffrn_orient_matrix_UB_21 0.02664
_diffrn_orient_matrix_UB_22 -0.10566
_diffrn_orient_matrix_UB_23 -0.00303
_diffrn_orient_matrix_UB_31 -0.00628
_diffrn_orient_matrix_UB_32 0.00884
_diffrn_orient_matrix_UB_33 -0.06071
_diffrn_radiation_detector 'scintillation counter'
_diffrn_radiation_monochromator graphite
_diffrn_radiation_source 'Rigaku sealed tube'
_diffrn_radiation_type 'Mo K\a'
_diffrn_radiation_wavelength 0.7107
_diffrn_reflns_av_R_equivalents 0.030
_diffrn_reflns_av_sigmaI/netI 0.000
_diffrn_reflns_limit_h_max 14
_diffrn_reflns_limit_h_min -14
_diffrn_reflns_limit_k_max 11
_diffrn_reflns_limit_k_min 0
_diffrn_reflns_limit_l_max 0
_diffrn_reflns_limit_l_min -21
_diffrn_reflns_number 4260
_diffrn_reflns_reduction_process 'Lp corrections applied'
_diffrn_reflns_theta_max 0.00
_diffrn_reflns_theta_min 0.00
_diffrn_standards_decay_% -0.71
_diffrn_standards_interval_count 150
_diffrn_standards_number 3
_exptl_absorpt_coefficient_mu 1.310
_exptl_absorpt_correction_T_max 1.000
_exptl_absorpt_correction_T_min 0.962
_exptl_absorpt_correction_type psi-scan
_exptl_absorpt_process_details '(North, Phillips & Mathews, 1968)'
_exptl_crystal_colour brown
_exptl_crystal_density_diffrn 1.540
_exptl_crystal_density_method 'not measured'
_exptl_crystal_description prismatic
_exptl_crystal_F_000 804.00
_exptl_crystal_size_max 0.250
_exptl_crystal_size_mid 0.200
_exptl_crystal_size_min 0.200
_refine_diff_density_max 0.27
_refine_diff_density_min -0.29
_refine_ls_extinction_coef 0.00000
_refine_ls_extinction_method 'Zachariasen(1967) type 2 Gaussian isotropic'
_refine_ls_goodness_of_fit_ref 1.530
_refine_ls_hydrogen_treatment refxyz
_refine_ls_matrix_type full
_refine_ls_number_constraints 0
_refine_ls_number_parameters 284
_refine_ls_number_reflns 2303
_refine_ls_number_restraints 0
_refine_ls_R_factor_all 0.0000
_refine_ls_R_factor_gt 0.0000
_refine_ls_shift/su_max 0.0110
_refine_ls_shift/su_mean 0.0000
_refine_ls_structure_factor_coef F
_refine_ls_weighting_details 'w = 1/[\s^2^(Fo) + 0.00001|Fo|^2^]'
_refine_ls_weighting_scheme calc
_refine_ls_wR_factor_gt 0.0000
_refine_ls_wR_factor_ref 0.0260
_reflns_number_gt 0
_reflns_number_total 4126
_reflns_threshold_expression >2.0sigma(I)
_cod_data_source_file a907423f.txt
_cod_data_source_block '[Cu(salbza)]'
_cod_depositor_comments
;
The following automatic conversions were performed:
'_reflns_observed_expression' tag replaced with
'_reflns_threshold_expression' tag as specified in the replacement
file
'cod-tools/trunk/perl-scripts/inputs/replacement_tags.lst'.

'_atom_site_calc_flags'
tag replaced with '_atom_site_calc_flag' tag as specified in the
replacement file
'cod-tools/trunk/perl-scripts/inputs/replacement_tags.lst'.

'_atom_type_scat_imag'
tag replaced with '_atom_type_scat_dispersion_imag' tag as specified
in the replacement file
'cod-tools/trunk/perl-scripts/inputs/replacement_tags.lst'.

Automatic conversion script
Id: cif_correct_tags 3137 2015-03-23 15:08:43Z antanas 
;
_cod_original_cell_volume 1690.8(6)
_cod_original_sg_symbol_H-M 'P 21/c       '
_cod_original_formula_sum 'C21 H16 Cu N2 O2 '
_cod_database_code 7008965

loop_
_symmetry_equiv_pos_as_xyz
x,y,z
-x,1/2+y,1/2-z
-x,-y,-z
x,1/2-y,1/2+z

loop_
_atom_site_label
_atom_site_type_symbol
_atom_site_fract_x
_atom_site_fract_y
_atom_site_fract_z
_atom_site_U_iso_or_equiv
_atom_site_adp_type
_atom_site_occupancy
_atom_site_calc_flag
_atom_site_refinement_flags
_atom_site_disorder_assembly
_atom_site_disorder_group
Cu Cu 0.20195(4) 0.05467(5) -0.02273(2) 0.0354(1) Uani 1.00 d . . .
O(1) O 0.2066(2) 0.2309(3) -0.0858(1) 0.0414(8) Uani 1.00 d . . .
O(2) O 0.1269(2) -0.0386(3) -0.1190(1) 0.0455(8) Uani 1.00 d . . .
N(1) N 0.3322(2) 0.1199(3) 0.0602(2) 0.0356(9) Uani 1.00 d . . .
N(2) N 0.1476(2) -0.0934(3) 0.0490(2) 0.0347(8) Uani 1.00 d . . .
C(1) C 0.2573(3) 0.3563(4) -0.0629(2) 0.036(1) Uani 1.00 d . . .
C(2) C 0.3340(3) 0.3764(4) 0.0131(2) 0.034(1) Uani 1.00 d . . .
C(3) C 0.3782(3) 0.5198(5) 0.0350(2) 0.047(1) Uani 1.00 d . . .
C(4) C 0.3531(4) 0.6403(4) -0.0144(3) 0.050(1) Uani 1.00 d . . .
C(5) C 0.2847(4) 0.6199(4) -0.0895(3) 0.050(1) Uani 1.00 d . . .
C(6) C 0.2367(3) 0.4838(4) -0.1143(2) 0.047(1) Uani 1.00 d . . .
C(7) C 0.3714(3) 0.2550(5) 0.0663(2) 0.039(1) Uani 1.00 d . . .
C(8) C 0.3922(3) 0.0086(4) 0.1136(2) 0.037(1) Uani 1.00 d . . .
C(9) C 0.3254(3) -0.0928(4) 0.1503(2) 0.038(1) Uani 1.00 d . . .
C(10) C 0.3837(4) -0.2054(4) 0.1989(2) 0.048(1) Uani 1.00 d . . .
C(11) C 0.5047(4) -0.2168(5) 0.2091(2) 0.059(2) Uani 1.00 d . . .
C(12) C 0.5704(4) -0.1157(5) 0.1730(2) 0.057(1) Uani 1.00 d . . .
C(13) C 0.5139(3) -0.0027(5) 0.1243(2) 0.046(1) Uani 1.00 d . . .
C(14) C 0.1942(4) -0.0810(4) 0.1372(2) 0.043(1) Uani 1.00 d . . .
C(15) C 0.0720(3) -0.1957(4) 0.0254(2) 0.036(1) Uani 1.00 d . . .
C(16) C 0.0218(3) -0.2296(4) -0.0572(2) 0.034(1) Uani 1.00 d . . .
C(17) C 0.0539(3) -0.1504(4) -0.1250(2) 0.036(1) Uani 1.00 d . . .
C(18) C 0.0025(4) -0.2007(4) -0.2040(2) 0.043(1) Uani 1.00 d . . .
C(19) C -0.0745(3) -0.3164(5) -0.2153(2) 0.048(1) Uani 1.00 d . . .
C(20) C -0.1065(3) -0.3906(5) -0.1487(3) 0.052(1) Uani 1.00 d . . .
C(21) C -0.0580(3) -0.3478(4) -0.0710(2) 0.043(1) Uani 1.00 d . . .
H(1) H 0.428(3) 0.526(4) 0.083(2) 0.0583 Uiso 1.00 calc . . .
H(2) H 0.386(3) 0.733(4) 0.001(2) 0.0583 Uiso 1.00 calc . . .
H(3) H 0.264(3) 0.694(4) -0.128(2) 0.0583 Uiso 1.00 calc . . .
H(4) H 0.188(3) 0.469(4) -0.166(2) 0.0583 Uiso 1.00 calc . . .
H(5) H 0.434(3) 0.276(4) 0.104(2) 0.0583 Uiso 1.00 calc . . .
H(6) H 0.333(3) -0.276(4) 0.223(2) 0.0583 Uiso 1.00 calc . . .
H(7) H 0.540(3) -0.296(4) 0.240(2) 0.0583 Uiso 1.00 calc . . .
H(8) H 0.654(3) -0.115(4) 0.178(2) 0.0583 Uiso 1.00 calc . . .
H(9) H 0.555(3) 0.056(4) 0.095(2) 0.0583 Uiso 1.00 calc . . .
H(10) H 0.159(3) -0.157(4) 0.168(2) 0.0583 Uiso 1.00 calc . . .
H(11) H 0.172(3) 0.014(4) 0.152(2) 0.0583 Uiso 1.00 calc . . .
H(12) H 0.045(3) -0.254(4) 0.064(2) 0.0583 Uiso 1.00 calc . . .
H(13) H 0.031(3) -0.147(4) -0.244(2) 0.0583 Uiso 1.00 calc . . .
H(14) H -0.111(3) -0.345(4) -0.269(2) 0.0583 Uiso 1.00 calc . . .
H(15) H -0.156(3) -0.462(4) -0.155(2) 0.0583 Uiso 1.00 calc . . .
H(16) H -0.078(3) -0.399(4) -0.027(2) 0.0583 Uiso 1.00 calc . . .

loop_
_atom_site_aniso_label
_atom_site_aniso_U_11
_atom_site_aniso_U_22
_atom_site_aniso_U_33
_atom_site_aniso_U_12
_atom_site_aniso_U_13
_atom_site_aniso_U_23
Cu 0.0427(3) 0.0343(2) 0.0272(2) 0.0003(3) -0.0013(2) 0.0016(2)
O(1) 0.056(2) 0.035(1) 0.031(1) -0.008(1) -0.001(1) 0.006(1)
O(2) 0.067(2) 0.037(2) 0.029(1) -0.013(1) -0.003(1) 0.001(1)
N(1) 0.036(2) 0.037(2) 0.033(2) 0.002(1) 0.000(1) -0.001(1)
N(2) 0.041(2) 0.037(2) 0.026(1) 0.004(1) 0.004(1) -0.001(1)
C(1) 0.038(2) 0.036(2) 0.036(2) 0.003(2) 0.013(2) -0.002(2)
C(2) 0.034(2) 0.034(2) 0.036(2) 0.000(2) 0.007(2) -0.001(2)
C(3) 0.047(3) 0.044(3) 0.052(3) -0.003(2) 0.009(2) -0.010(2)
C(4) 0.051(3) 0.035(2) 0.066(3) -0.003(2) 0.019(2) -0.008(2)
C(5) 0.050(3) 0.035(2) 0.070(3) 0.006(2) 0.024(2) 0.011(2)
C(6) 0.049(3) 0.045(3) 0.047(2) -0.001(2) 0.008(2) 0.007(2)
C(7) 0.035(2) 0.048(2) 0.034(2) 0.000(2) 0.002(2) -0.007(2)
C(8) 0.044(2) 0.041(2) 0.022(2) 0.008(2) -0.002(2) -0.004(2)
C(9) 0.052(2) 0.041(2) 0.019(2) 0.011(2) 0.001(2) -0.006(2)
C(10) 0.064(3) 0.048(3) 0.029(2) 0.011(2) 0.001(2) 0.000(2)
C(11) 0.077(4) 0.063(3) 0.031(2) 0.029(3) -0.005(2) 0.005(2)
C(12) 0.054(3) 0.074(3) 0.038(2) 0.022(3) -0.007(2) -0.007(2)
C(13) 0.044(2) 0.058(3) 0.035(2) 0.008(2) 0.002(2) -0.002(2)
C(14) 0.056(3) 0.047(3) 0.026(2) -0.001(2) 0.006(2) 0.001(2)
C(15) 0.036(2) 0.038(2) 0.036(2) 0.007(2) 0.011(2) 0.004(2)
C(16) 0.035(2) 0.031(2) 0.036(2) 0.004(2) 0.004(2) -0.003(2)
C(17) 0.041(2) 0.031(2) 0.033(2) 0.006(2) 0.000(2) 0.000(2)
C(18) 0.053(3) 0.038(2) 0.034(2) 0.002(2) 0.000(2) -0.002(2)
C(19) 0.051(3) 0.051(3) 0.041(2) 0.002(2) -0.001(2) -0.013(2)
C(20) 0.043(3) 0.046(3) 0.064(3) -0.010(2) 0.006(2) -0.016(2)
C(21) 0.039(2) 0.043(2) 0.048(3) -0.001(2) 0.011(2) -0.004(2)

loop_
_atom_type_symbol
_atom_type_description
_atom_type_scat_dispersion_real
_atom_type_scat_dispersion_imag
_atom_type_scat_source
C C 0.003 0.002
;International Tables for Crystallography
(1992, Vol. C, Tables 4.2.6.8 and 6.1.1.1)
;
H H 0.000 0.000
;International Tables for Crystallography
(1992, Vol. C, Table 6.1.1.2)
;
N N 0.006 0.003
;International Tables for Crystallography
(1992, Vol. C, Tables 4.2.6.8 and 6.1.1.1)
;
O O 0.011 0.006
;International Tables for Crystallography
(1992, Vol. C, Tables 4.2.6.8 and 6.1.1.1)
;
Cu Cu 0.320 1.265
;International Tables for Crystallography
(1992, Vol. C, Tables 4.2.6.8 and 6.1.1.1)
;

loop_
_geom_angle_atom_site_label_1
_geom_angle_atom_site_label_2
_geom_angle_atom_site_label_3
_geom_angle
_geom_angle_site_symmetry_1
_geom_angle_site_symmetry_2
_geom_angle_site_symmetry_3
_geom_angle_publ_flag
O(1) Cu O(2) 87.28(10) 1_555 1_555 1_555 yes
O(1) Cu N(1) 93.0(1) 1_555 1_555 1_555 yes
O(1) Cu N(2) 160.3(1) 1_555 1_555 1_555 yes
O(2) Cu N(1) 157.7(1) 1_555 1_555 1_555 yes
O(2) Cu N(2) 93.7(1) 1_555 1_555 1_555 yes
N(1) Cu N(2) 93.4(1) 1_555 1_555 1_555 yes
Cu O(1) C(1) 127.6(2) 1_555 1_555 1_555 yes
Cu O(2) C(17) 127.7(2) 1_555 1_555 1_555 yes
Cu N(1) C(7) 123.7(2) 1_555 1_555 1_555 yes
Cu N(1) C(8) 117.8(2) 1_555 1_555 1_555 yes
C(7) N(1) C(8) 118.3(3) 1_555 1_555 1_555 yes
Cu N(2) C(14) 116.7(2) 1_555 1_555 1_555 yes
Cu N(2) C(15) 124.6(2) 1_555 1_555 1_555 yes
C(14) N(2) C(15) 118.7(3) 1_555 1_555 1_555 yes
O(1) C(1) C(2) 123.6(3) 1_555 1_555 1_555 yes
O(1) C(1) C(6) 119.7(3) 1_555 1_555 1_555 yes
C(2) C(1) C(6) 116.6(3) 1_555 1_555 1_555 yes
C(1) C(2) C(3) 119.3(3) 1_555 1_555 1_555 yes
C(1) C(2) C(7) 122.3(3) 1_555 1_555 1_555 yes
C(3) C(2) C(7) 118.4(3) 1_555 1_555 1_555 yes
C(2) C(3) C(4) 122.4(4) 1_555 1_555 1_555 yes
C(2) C(3) H(1) 115(2) 1_555 1_555 1_555 no
C(4) C(3) H(1) 121(2) 1_555 1_555 1_555 no
C(3) C(4) C(5) 118.4(4) 1_555 1_555 1_555 yes
C(3) C(4) H(2) 120(2) 1_555 1_555 1_555 no
C(5) C(4) H(2) 120(2) 1_555 1_555 1_555 no
C(4) C(5) C(6) 122.4(4) 1_555 1_555 1_555 yes
C(4) C(5) H(3) 125(2) 1_555 1_555 1_555 no
C(6) C(5) H(3) 112(2) 1_555 1_555 1_555 no
C(1) C(6) C(5) 120.8(4) 1_555 1_555 1_555 yes
C(1) C(6) H(4) 116(2) 1_555 1_555 1_555 no
C(5) C(6) H(4) 122(2) 1_555 1_555 1_555 no
N(1) C(7) C(2) 126.9(3) 1_555 1_555 1_555 yes
N(1) C(7) H(5) 118(2) 1_555 1_555 1_555 no
C(2) C(7) H(5) 113(2) 1_555 1_555 1_555 no
N(1) C(8) C(9) 118.5(3) 1_555 1_555 1_555 yes
N(1) C(8) C(13) 120.6(3) 1_555 1_555 1_555 yes
C(9) C(8) C(13) 120.8(3) 1_555 1_555 1_555 yes
C(8) C(9) C(10) 118.4(4) 1_555 1_555 1_555 yes
C(8) C(9) C(14) 120.3(3) 1_555 1_555 1_555 yes
C(10) C(9) C(14) 121.2(4) 1_555 1_555 1_555 yes
C(9) C(10) C(11) 120.6(4) 1_555 1_555 1_555 yes
C(9) C(10) H(6) 115(2) 1_555 1_555 1_555 no
C(11) C(10) H(6) 123(2) 1_555 1_555 1_555 no
C(10) C(11) C(12) 120.7(4) 1_555 1_555 1_555 yes
C(10) C(11) H(7) 118(2) 1_555 1_555 1_555 no
C(12) C(11) H(7) 121(2) 1_555 1_555 1_555 no
C(11) C(12) C(13) 119.5(4) 1_555 1_555 1_555 yes
C(11) C(12) H(8) 125(2) 1_555 1_555 1_555 no
C(13) C(12) H(8) 114(2) 1_555 1_555 1_555 no
C(8) C(13) C(12) 119.9(4) 1_555 1_555 1_555 yes
C(8) C(13) H(9) 119(2) 1_555 1_555 1_555 no
C(12) C(13) H(9) 119(2) 1_555 1_555 1_555 no
N(2) C(14) C(9) 110.0(3) 1_555 1_555 1_555 yes
N(2) C(14) H(10) 110(2) 1_555 1_555 1_555 no
N(2) C(14) H(11) 105(2) 1_555 1_555 1_555 no
C(9) C(14) H(10) 111(2) 1_555 1_555 1_555 no
C(9) C(14) H(11) 109(2) 1_555 1_555 1_555 no
H(10) C(14) H(11) 110(2) 1_555 1_555 1_555 no
N(2) C(15) C(16) 126.7(3) 1_555 1_555 1_555 yes
N(2) C(15) H(12) 118(2) 1_555 1_555 1_555 no
C(16) C(15) H(12) 114(2) 1_555 1_555 1_555 no
C(15) C(16) C(17) 122.1(3) 1_555 1_555 1_555 yes
C(15) C(16) C(21) 118.4(3) 1_555 1_555 1_555 yes
C(17) C(16) C(21) 119.5(3) 1_555 1_555 1_555 yes
O(2) C(17) C(16) 124.5(3) 1_555 1_555 1_555 yes
O(2) C(17) C(18) 119.1(3) 1_555 1_555 1_555 yes
C(16) C(17) C(18) 116.4(3) 1_555 1_555 1_555 yes
C(17) C(18) C(19) 122.7(4) 1_555 1_555 1_555 yes
C(17) C(18) H(13) 110(2) 1_555 1_555 1_555 no
C(19) C(18) H(13) 126(2) 1_555 1_555 1_555 no
C(18) C(19) C(20) 120.3(4) 1_555 1_555 1_555 yes
C(18) C(19) H(14) 121(2) 1_555 1_555 1_555 no
C(20) C(19) H(14) 118(2) 1_555 1_555 1_555 no
C(19) C(20) C(21) 119.4(4) 1_555 1_555 1_555 yes
C(19) C(20) H(15) 121(2) 1_555 1_555 1_555 no
C(21) C(20) H(15) 119(2) 1_555 1_555 1_555 no
C(16) C(21) C(20) 121.8(4) 1_555 1_555 1_555 yes
C(16) C(21) H(16) 119(2) 1_555 1_555 1_555 no
C(20) C(21) H(16) 119(2) 1_555 1_555 1_555 no

loop_
_geom_bond_atom_site_label_1
_geom_bond_atom_site_label_2
_geom_bond_distance
_geom_bond_site_symmetry_1
_geom_bond_site_symmetry_2
_geom_bond_publ_flag
Cu O(1) 1.900(2) 1_555 1_555 yes
Cu O(2) 1.889(2) 1_555 1_555 yes
Cu N(1) 1.961(3) 1_555 1_555 yes
Cu N(2) 1.949(3) 1_555 1_555 yes
O(1) C(1) 1.298(4) 1_555 1_555 yes
O(2) C(17) 1.302(4) 1_555 1_555 yes
N(1) C(7) 1.291(4) 1_555 1_555 yes
N(1) C(8) 1.438(4) 1_555 1_555 yes
N(2) C(14) 1.480(4) 1_555 1_555 yes
N(2) C(15) 1.285(4) 1_555 1_555 yes
C(1) C(2) 1.433(4) 1_555 1_555 yes
C(1) C(6) 1.423(5) 1_555 1_555 yes
C(2) C(3) 1.411(5) 1_555 1_555 yes
C(2) C(7) 1.426(5) 1_555 1_555 yes
C(3) C(4) 1.360(5) 1_555 1_555 yes
C(3) H(1) 0.91(3) 1_555 1_555 no
C(4) C(5) 1.377(5) 1_555 1_555 yes
C(4) H(2) 0.94(3) 1_555 1_555 no
C(5) C(6) 1.377(5) 1_555 1_555 yes
C(5) H(3) 0.93(3) 1_555 1_555 no
C(6) H(4) 0.96(3) 1_555 1_555 no
C(7) H(5) 0.90(3) 1_555 1_555 no
C(8) C(9) 1.390(4) 1_555 1_555 yes
C(8) C(13) 1.389(5) 1_555 1_555 yes
C(9) C(10) 1.398(5) 1_555 1_555 yes
C(9) C(14) 1.497(5) 1_555 1_555 yes
C(10) C(11) 1.382(5) 1_555 1_555 yes
C(10) H(6) 0.98(3) 1_555 1_555 no
C(11) C(12) 1.376(6) 1_555 1_555 yes
C(11) H(7) 0.93(3) 1_555 1_555 no
C(12) C(13) 1.393(5) 1_555 1_555 yes
C(12) H(8) 0.95(3) 1_555 1_555 no
C(13) H(9) 0.90(3) 1_555 1_555 no
C(14) H(10) 0.97(3) 1_555 1_555 no
C(14) H(11) 0.93(3) 1_555 1_555 no
C(15) C(16) 1.433(4) 1_555 1_555 yes
C(15) H(12) 0.92(3) 1_555 1_555 no
C(16) C(17) 1.426(4) 1_555 1_555 yes
C(16) C(21) 1.399(5) 1_555 1_555 yes
C(17) C(18) 1.423(4) 1_555 1_555 yes
C(18) C(19) 1.359(5) 1_555 1_555 yes
C(18) H(13) 0.92(3) 1_555 1_555 no
C(19) C(20) 1.387(5) 1_555 1_555 yes
C(19) H(14) 0.96(3) 1_555 1_555 no
C(20) C(21) 1.376(5) 1_555 1_555 yes
C(20) H(15) 0.86(3) 1_555 1_555 no
C(21) H(16) 0.91(3) 1_555 1_555 no

loop_
_geom_contact_atom_site_label_1
_geom_contact_atom_site_label_2
_geom_contact_distance
_geom_contact_site_symmetry_1
_geom_contact_site_symmetry_2
_geom_contact_publ_flag
Cu H(8) 3.31(3) 1_555 3_655 ?
Cu H(12) 3.34(3) 1_555 3_555 ?
Cu H(9) 3.36(3) 1_555 3_655 ?
Cu C(15) 3.392(4) 1_555 3_555 ?
Cu C(16) 3.450(3) 1_555 3_555 ?
Cu H(16) 3.55(3) 1_555 3_555 ?
Cu H(14) 3.56(3) 1_555 2_554 ?
Cu H(2) 3.57(3) 1_555 1_545 ?
Cu C(21) 3.587(4) 1_555 3_555 ?
O(1) H(14) 2.57(3) 1_555 2_554 ?
O(1) H(8) 2.60(3) 1_555 3_655 ?
O(1) H(16) 2.97(3) 1_555 3_555 ?
O(1) H(12) 2.98(3) 1_555 3_555 ?
O(1) C(12) 3.299(5) 1_555 3_655 ?
O(1) C(19) 3.435(4) 1_555 2_554 ?
O(1) C(21) 3.484(4) 1_555 3_555 ?
O(1) C(15) 3.519(4) 1_555 3_555 ?
O(2) H(14) 2.52(3) 1_555 2_554 ?
O(2) H(3) 2.89(3) 1_555 1_545 ?
O(2) H(8) 3.16(3) 1_555 3_655 ?
O(2) C(19) 3.370(4) 1_555 2_554 ?
O(2) H(11) 3.41(3) 1_555 3_555 ?
O(2) H(12) 3.49(3) 1_555 3_555 ?
O(2) C(5) 3.558(4) 1_555 1_545 ?
N(1) H(9) 3.44(3) 1_555 3_655 ?
N(1) H(7) 3.50(3) 1_555 2_655 ?
N(2) H(2) 3.36(3) 1_555 1_545 ?
N(2) C(16) 3.507(4) 1_555 3_555 ?
N(2) C(17) 3.557(4) 1_555 3_555 ?
C(1) H(16) 2.76(3) 1_555 3_555 ?
C(1) H(8) 3.16(3) 1_555 3_655 ?
C(1) C(21) 3.429(5) 1_555 3_555 ?
C(1) H(14) 3.52(3) 1_555 2_554 ?
C(1) H(12) 3.60(3) 1_555 3_555 ?
C(2) H(16) 3.00(3) 1_555 3_555 ?
C(2) H(2) 3.41(3) 1_555 3_665 ?
C(2) H(15) 3.43(4) 1_555 3_555 ?
C(2) C(21) 3.468(5) 1_555 3_555 ?
C(2) H(1) 3.49(3) 1_555 3_665 ?
C(3) H(1) 3.21(3) 1_555 3_665 ?
C(3) C(3) 3.216(8) 1_555 3_665 ?
C(3) C(4) 3.476(6) 1_555 3_665 ?
C(3) H(15) 3.51(4) 1_555 3_555 ?
C(4) H(5) 3.15(3) 1_555 3_665 ?
C(4) H(9) 3.28(3) 1_555 3_665 ?
C(4) H(1) 3.28(3) 1_555 3_665 ?
C(4) C(7) 3.539(6) 1_555 3_665 ?
C(5) C(17) 3.344(5) 1_555 1_565 ?
C(5) H(5) 3.41(3) 1_555 3_665 ?
C(5) C(16) 3.432(5) 1_555 1_565 ?
C(5) H(9) 3.45(3) 1_555 3_665 ?
C(5) H(6) 3.53(3) 1_555 4_554 ?
C(5) H(1) 3.55(3) 1_555 3_665 ?
C(6) H(16) 3.28(3) 1_555 3_555 ?
C(7) H(2) 3.16(3) 1_555 3_665 ?
C(7) H(7) 3.25(3) 1_555 2_655 ?
C(7) H(16) 3.59(3) 1_555 3_555 ?
C(7) H(15) 3.59(3) 1_555 3_555 ?
C(8) H(7) 3.00(3) 1_555 2_655 ?
C(8) H(2) 3.09(3) 1_555 1_545 ?
C(9) H(2) 3.10(3) 1_555 1_545 ?
C(9) H(7) 3.46(3) 1_555 2_655 ?
C(10) H(1) 3.17(3) 1_555 1_545 ?
C(10) H(2) 3.33(3) 1_555 1_545 ?
C(10) H(3) 3.36(3) 1_555 4_555 ?
C(10) H(5) 3.59(3) 1_555 2_645 ?
C(11) H(5) 3.06(3) 1_555 2_645 ?
C(11) H(1) 3.14(3) 1_555 1_545 ?
C(11) H(2) 3.54(3) 1_555 1_545 ?
C(12) H(7) 3.54(3) 1_555 2_655 ?
C(12) H(2) 3.55(3) 1_555 1_545 ?
C(12) H(6) 3.60(3) 1_555 2_655 ?
C(13) H(7) 3.06(3) 1_555 2_655 ?
C(13) H(2) 3.32(3) 1_555 1_545 ?
C(13) H(2) 3.49(3) 1_555 3_665 ?
C(13) H(6) 3.51(3) 1_555 2_655 ?
C(14) H(4) 3.42(3) 1_555 4_555 ?
C(14) C(17) 3.512(5) 1_555 3_555 ?
C(16) H(11) 3.18(3) 1_555 3_555 ?
C(16) H(3) 3.27(3) 1_555 1_545 ?
C(17) H(3) 2.80(3) 1_555 1_545 ?
C(17) H(11) 2.85(3) 1_555 3_555 ?
C(17) H(14) 3.37(3) 1_555 2_554 ?
C(18) H(11) 2.85(3) 1_555 3_555 ?
C(18) H(4) 3.21(3) 1_555 2_544 ?
C(18) H(3) 3.22(3) 1_555 1_545 ?
C(18) H(10) 3.26(3) 1_555 4_544 ?
C(18) H(14) 3.48(3) 1_555 2_554 ?
C(19) H(13) 3.10(3) 1_555 2_544 ?
C(19) H(11) 3.18(3) 1_555 3_555 ?
C(19) H(4) 3.37(3) 1_555 2_544 ?
C(19) H(8) 3.40(3) 1_555 4_444 ?
C(19) H(10) 3.56(3) 1_555 4_544 ?
C(19) H(4) 3.57(3) 1_555 1_545 ?
C(20) H(13) 3.12(3) 1_555 2_544 ?
C(20) H(11) 3.46(3) 1_555 3_555 ?
C(20) H(12) 3.51(3) 1_555 3_545 ?
C(21) H(16) 3.08(3) 1_555 3_545 ?
C(21) H(11) 3.46(3) 1_555 3_555 ?
C(21) H(12) 3.58(3) 1_555 3_545 ?
H(1) H(7) 3.15(5) 1_555 1_565 ?
H(1) H(6) 3.24(5) 1_555 1_565 ?
H(1) H(1) 3.46(7) 1_555 3_665 ?
H(1) H(15) 3.56(5) 1_555 3_555 ?
H(1) H(2) 3.58(5) 1_555 3_665 ?
H(2) H(9) 2.62(5) 1_555 3_665 ?
H(2) H(5) 2.90(5) 1_555 3_665 ?
H(3) H(6) 2.80(5) 1_555 4_554 ?
H(3) H(9) 3.05(5) 1_555 3_665 ?
H(3) H(13) 3.37(5) 1_555 1_565 ?
H(3) H(10) 3.43(5) 1_555 4_554 ?
H(3) H(5) 3.45(5) 1_555 3_665 ?
H(4) H(13) 2.91(5) 1_555 2_554 ?
H(4) H(11) 2.99(5) 1_555 4_554 ?
H(4) H(14) 3.10(5) 1_555 2_554 ?
H(4) H(10) 3.21(5) 1_555 4_554 ?
H(5) H(7) 2.63(5) 1_555 2_655 ?
H(6) H(15) 3.19(5) 1_555 3_545 ?
H(6) H(9) 3.44(5) 1_555 2_645 ?
H(6) H(8) 3.45(5) 1_555 2_645 ?
H(7) H(9) 3.38(5) 1_555 2_645 ?
H(8) H(14) 2.74(4) 1_555 4_645 ?
H(8) H(15) 3.32(5) 1_555 4_645 ?
H(9) H(9) 3.36(7) 1_555 3_655 ?
H(10) H(13) 2.85(5) 1_555 4_545 ?
H(10) H(15) 3.42(5) 1_555 3_545 ?
H(10) H(14) 3.43(5) 1_555 4_545 ?
H(11) H(13) 3.21(5) 1_555 3_555 ?
H(12) H(15) 3.13(5) 1_555 3_545 ?
H(12) H(16) 3.21(5) 1_555 3_545 ?
H(12) H(13) 3.33(5) 1_555 4_545 ?
H(13) H(14) 2.86(5) 1_555 2_554 ?
H(13) H(15) 2.90(5) 1_555 2_554 ?
H(16) H(16) 2.61(6) 1_555 3_545 ?
